data_7150794
loop_
_publ_author_name
'Hartmann, Caroline E.'
'Gross, Patrick J.'
'Nieger, Martin'
'Br\"ase, Stefan'

_publ_section_title
;
 Towards an asymmetric synthesis of the bacterial peptide deformylase
 (PDF) inhibitor fumimycin
;
_journal_issue 24
_journal_name_full 'Organic &amp; Biomolecular Chemistry'
_journal_page_first 5059
_journal_page_last 5062
_journal_paper_doi 10.1039/b916372g
_journal_volume 7
_journal_year 2009
_chemical_absolute_configuration unk
_chemical_formula_moiety 'C20 H28 N2 O8'
_chemical_formula_sum 'C20 H28 N2 O8'
_chemical_formula_weight 424.44
_chemical_name_common
;
Diethyl-1-(2-(5-(alloyoxy)-2,4-dimethoxyphenyl)-1-oxopropan-2-
yl)hydrazine-1,2-dicarboxylate
;
_chemical_name_systematic
;
Diethyl-1-(2-(5-(alloyoxy)-2,4-dimethoxyphenyl)-1-oxopropan-2-yl)hydrazine-
1,2-dicarboxylate
;
_space_group_IT_number 19
_symmetry_cell_setting orthorhombic
_symmetry_space_group_name_Hall 'P 2ac 2ab'
_symmetry_space_group_name_H-M 'P 21 21 21'
_atom_sites_solution_hydrogens geom
_atom_sites_solution_primary direct
_atom_sites_solution_secondary difmap
_audit_creation_method SHELXL-97
_cell_angle_alpha 90.00
_cell_angle_beta 90.00
_cell_angle_gamma 90.00
_cell_formula_units_Z 4
_cell_length_a 8.681(1)
_cell_length_b 9.784(1)
_cell_length_c 24.875(3)
_cell_measurement_reflns_used 152
_cell_measurement_temperature 123(2)
_cell_measurement_theta_max 25
_cell_measurement_theta_min 1
_cell_volume 2112.8(4)
_computing_cell_refinement 'EVALCCD (Duisenberg et al., 2003)'
_computing_data_collection 'Collect (Nonius, 1998)'
_computing_data_reduction 'EVALCCD (Duisenberg et al., 2003)'
_computing_molecular_graphics XP
_computing_publication_material 'SHELXL-97 (Sheldrick, 1997)'
_computing_structure_refinement 'SHELXL-97 (Sheldrick, 1997)'
_computing_structure_solution 'SHELXS-97 (Sheldrick, 1990)'
_diffrn_ambient_temperature 123(2)
_diffrn_measured_fraction_theta_full 0.993
_diffrn_measured_fraction_theta_max 0.993
_diffrn_measurement_device_type 'Bruker-Nonius KappaCCD'
_diffrn_measurement_method 'rotation in phi and omega, 1 deg.'
_diffrn_radiation_monochromator graphite
_diffrn_radiation_source 'fine-focus sealed tube'
_diffrn_radiation_type MoK\a
_diffrn_radiation_wavelength 0.71073
_diffrn_reflns_av_R_equivalents 0.0509
_diffrn_reflns_av_sigmaI/netI 0.0439
_diffrn_reflns_limit_h_max 8
_diffrn_reflns_limit_h_min -11
_diffrn_reflns_limit_k_max 12
_diffrn_reflns_limit_k_min -12
_diffrn_reflns_limit_l_max 32
_diffrn_reflns_limit_l_min -32
_diffrn_reflns_number 16621
_diffrn_reflns_theta_full 27.48
_diffrn_reflns_theta_max 27.48
_diffrn_reflns_theta_min 3.24
_exptl_absorpt_coefficient_mu 0.103
_exptl_absorpt_correction_type none
_exptl_crystal_colour colourless
_exptl_crystal_density_diffrn 1.334
_exptl_crystal_density_meas ?
_exptl_crystal_density_method 'not measured'
_exptl_crystal_description plates
_exptl_crystal_F_000 904
_exptl_crystal_size_max 0.40
_exptl_crystal_size_mid 0.25
_exptl_crystal_size_min 0.15
_refine_diff_density_max 0.212
_refine_diff_density_min -0.244
_refine_diff_density_rms 0.048
_refine_ls_abs_structure_details 'Flack H D (1983), Acta Cryst. A39, 876-881'
_refine_ls_abs_structure_Flack 0.2(7)
_refine_ls_extinction_method none
_refine_ls_goodness_of_fit_ref 1.073
_refine_ls_hydrogen_treatment mixed
_refine_ls_matrix_type full
_refine_ls_number_parameters 276
_refine_ls_number_reflns 4774
_refine_ls_number_restraints 1
_refine_ls_restrained_S_all 1.072
_refine_ls_R_factor_all 0.0421
_refine_ls_R_factor_gt 0.0364
_refine_ls_shift/su_max 0.001
_refine_ls_shift/su_mean 0.000
_refine_ls_structure_factor_coef Fsqd
_refine_ls_weighting_details 'calc w=1/[\s^2^(Fo^2^)+(0.0375P)^2^+0.4191P] where P=(Fo^2^+2Fc^2^)/3'
_refine_ls_weighting_scheme calc
_refine_ls_wR_factor_gt 0.0837
_refine_ls_wR_factor_ref 0.0867
_reflns_number_gt 4376
_reflns_number_total 4774
_reflns_threshold_expression >2sigma(I)
_cod_data_source_file b916372g.txt
_cod_data_source_block sb106_hy
_cod_depositor_comments
;
The following automatic conversions were performed:

'_exptl_crystal_density_meas' value 'none' was changed to '?' - the
value is perceived as not measured.

Automatic conversion script
Id: cif_fix_values 3008 2015-01-20 13:52:24Z robertas 
;
_cod_database_code 7150794

loop_
_symmetry_equiv_pos_as_xyz
'x, y, z'
'-x+1/2, -y, z+1/2'
'-x, y+1/2, -z+1/2'
'x+1/2, -y+1/2, -z'

loop_
_atom_site_label
_atom_site_type_symbol
_atom_site_fract_x
_atom_site_fract_y
_atom_site_fract_z
_atom_site_U_iso_or_equiv
_atom_site_adp_type
_atom_site_occupancy
_atom_site_symmetry_multiplicity
_atom_site_calc_flag
_atom_site_refinement_flags
_atom_site_disorder_assembly
_atom_site_disorder_group
O1 O 0.59173(14) -0.13625(12) 0.60706(5) 0.0259(3) Uani 1 1 d . . .
C1 C 0.56992(18) -0.06523(15) 0.64574(6) 0.0185(3) Uani 1 1 d . . .
H1 H 0.6014 -0.0957 0.6803 0.022 Uiso 1 1 calc R . .
C2 C 0.49147(17) 0.07438(15) 0.63961(6) 0.0143(3) Uani 1 1 d . . .
C21 C 0.34900(19) 0.05422(16) 0.60414(6) 0.0188(3) Uani 1 1 d . . .
H21A H 0.2788 -0.0108 0.6214 0.028 Uiso 1 1 calc R . .
H21B H 0.3806 0.0185 0.5690 0.028 Uiso 1 1 calc R . .
H21C H 0.2965 0.1420 0.5993 0.028 Uiso 1 1 calc R . .
N3 N 0.44721(15) 0.12459(12) 0.69425(5) 0.0138(3) Uani 1 1 d . . .
C31 C 0.35943(17) 0.04472(15) 0.72737(6) 0.0148(3) Uani 1 1 d . . .
O31 O 0.33482(13) -0.07551(11) 0.71878(4) 0.0179(2) Uani 1 1 d . . .
O32 O 0.30744(13) 0.11472(11) 0.76959(4) 0.0184(2) Uani 1 1 d . . .
C32 C 0.2226(2) 0.03598(16) 0.80934(6) 0.0208(3) Uani 1 1 d . . .
H32A H 0.2940 -0.0196 0.8314 0.025 Uiso 1 1 calc R . .
H32B H 0.1481 -0.0259 0.7915 0.025 Uiso 1 1 calc R . .
C33 C 0.1398(2) 0.13834(18) 0.84381(6) 0.0243(4) Uani 1 1 d . . .
H33A H 0.0806 0.0903 0.8715 0.037 Uiso 1 1 calc R . .
H33B H 0.0698 0.1925 0.8214 0.037 Uiso 1 1 calc R . .
H33C H 0.2150 0.1990 0.8610 0.037 Uiso 1 1 calc R . .
N4 N 0.45820(15) 0.26288(12) 0.70501(5) 0.0140(3) Uani 1 1 d D . .
H4 H 0.5357(18) 0.2899(18) 0.7247(7) 0.017 Uiso 1 1 d D . .
C41 C 0.33847(18) 0.34688(14) 0.69333(6) 0.0152(3) Uani 1 1 d . . .
O41 O 0.22114(13) 0.31424(11) 0.67048(5) 0.0218(2) Uani 1 1 d . . .
O42 O 0.37237(14) 0.47275(11) 0.71113(5) 0.0219(3) Uani 1 1 d . . .
C42 C 0.2699(2) 0.58081(16) 0.69289(7) 0.0257(4) Uani 1 1 d . . .
H42A H 0.2684 0.6557 0.7196 0.031 Uiso 1 1 calc R . .
H42B H 0.1638 0.5447 0.6894 0.031 Uiso 1 1 calc R . .
C43 C 0.3235(3) 0.63460(19) 0.63982(9) 0.0368(5) Uani 1 1 d . . .
H43A H 0.2538 0.7071 0.6277 0.055 Uiso 1 1 calc R . .
H43B H 0.3240 0.5604 0.6134 0.055 Uiso 1 1 calc R . .
H43C H 0.4279 0.6715 0.6436 0.055 Uiso 1 1 calc R . .
C1' C 0.60742(17) 0.17415(15) 0.61519(6) 0.0141(3) Uani 1 1 d . . .
C2' C 0.76129(17) 0.17348(15) 0.63120(6) 0.0155(3) Uani 1 1 d . . .
O2' O 0.79613(12) 0.08720(11) 0.67289(5) 0.0204(2) Uani 1 1 d . . .
C21' C 0.9537(2) 0.0532(2) 0.68171(8) 0.0301(4) Uani 1 1 d . . .
H21D H 1.0000 0.0224 0.6479 0.045 Uiso 1 1 calc R . .
H21E H 0.9605 -0.0202 0.7084 0.045 Uiso 1 1 calc R . .
H21F H 1.0090 0.1338 0.6949 0.045 Uiso 1 1 calc R . .
C3' C 0.87100(18) 0.25577(15) 0.60668(6) 0.0162(3) Uani 1 1 d . . .
H3' H 0.9755 0.2523 0.6179 0.019 Uiso 1 1 calc R . .
C4' C 0.82588(18) 0.34366(15) 0.56535(6) 0.0161(3) Uani 1 1 d . . .
O4' O 0.92550(13) 0.42461(11) 0.53732(4) 0.0200(2) Uani 1 1 d . . .
C41' C 1.08577(19) 0.40617(19) 0.54688(7) 0.0237(3) Uani 1 1 d . . .
H41A H 1.1094 0.4297 0.5843 0.036 Uiso 1 1 calc R . .
H41B H 1.1448 0.4656 0.5227 0.036 Uiso 1 1 calc R . .
H41C H 1.1135 0.3106 0.5402 0.036 Uiso 1 1 calc R . .
C5' C 0.67122(19) 0.35219(15) 0.55128(6) 0.0160(3) Uani 1 1 d . . .
O5' O 0.62146(13) 0.43671(11) 0.51033(4) 0.0191(2) Uani 1 1 d . . .
C51' C 0.6401(2) 0.58019(16) 0.52047(7) 0.0252(4) Uani 1 1 d . . .
H51A H 0.7436 0.6101 0.5085 0.030 Uiso 1 1 calc R . .
H51B H 0.6310 0.5984 0.5595 0.030 Uiso 1 1 calc R . .
C52' C 0.5201(2) 0.65717(18) 0.49091(7) 0.0311(4) Uani 1 1 d . . .
H52' H 0.5242 0.7541 0.4929 0.037 Uiso 1 1 calc R . .
C53' C 0.4092(2) 0.6037(2) 0.46241(8) 0.0388(5) Uani 1 1 d . . .
H53A H 0.4006 0.5072 0.4593 0.047 Uiso 1 1 calc R . .
H53B H 0.3370 0.6613 0.4447 0.047 Uiso 1 1 calc R . .
C6' C 0.56509(18) 0.26744(15) 0.57530(6) 0.0152(3) Uani 1 1 d . . .
H6' H 0.4603 0.2725 0.5645 0.018 Uiso 1 1 calc R . .

loop_
_atom_site_aniso_label
_atom_site_aniso_U_11
_atom_site_aniso_U_22
_atom_site_aniso_U_33
_atom_site_aniso_U_23
_atom_site_aniso_U_13
_atom_site_aniso_U_12
O1 0.0288(7) 0.0198(5) 0.0292(6) -0.0066(5) 0.0046(5) -0.0001(5)
C1 0.0167(8) 0.0152(7) 0.0235(7) 0.0010(6) 0.0022(6) -0.0041(6)
C2 0.0146(8) 0.0157(7) 0.0125(6) -0.0007(5) 0.0014(5) -0.0010(6)
C21 0.0187(8) 0.0214(7) 0.0163(7) -0.0005(6) -0.0007(6) -0.0043(6)
N3 0.0175(7) 0.0112(5) 0.0127(5) -0.0005(4) 0.0012(5) -0.0001(5)
C31 0.0132(8) 0.0173(7) 0.0140(6) 0.0024(5) -0.0025(6) 0.0012(6)
O31 0.0202(6) 0.0143(5) 0.0192(5) 0.0010(4) -0.0013(4) -0.0029(4)
O32 0.0230(6) 0.0178(5) 0.0143(5) 0.0021(4) 0.0048(4) -0.0025(5)
C32 0.0238(9) 0.0216(7) 0.0171(7) 0.0055(6) 0.0045(6) -0.0044(6)
C33 0.0256(9) 0.0266(8) 0.0209(7) -0.0019(6) 0.0075(6) -0.0050(7)
N4 0.0148(7) 0.0110(5) 0.0162(6) -0.0018(4) -0.0018(5) -0.0008(5)
C41 0.0172(8) 0.0154(7) 0.0130(6) 0.0006(5) 0.0004(6) -0.0024(6)
O41 0.0189(6) 0.0181(5) 0.0285(6) -0.0003(5) -0.0079(5) 0.0003(5)
O42 0.0252(7) 0.0134(5) 0.0272(6) -0.0040(4) -0.0090(5) 0.0036(5)
C42 0.0275(9) 0.0149(7) 0.0345(9) -0.0014(7) -0.0080(7) 0.0061(7)
C43 0.0450(12) 0.0225(8) 0.0430(11) 0.0077(8) -0.0092(9) -0.0091(8)
C1' 0.0149(7) 0.0135(6) 0.0138(6) -0.0010(5) 0.0007(5) -0.0012(6)
C2' 0.0181(8) 0.0156(6) 0.0128(6) 0.0012(5) -0.0010(6) 0.0007(6)
O2' 0.0149(6) 0.0250(6) 0.0213(5) 0.0088(5) -0.0037(4) -0.0009(5)
C21' 0.0188(9) 0.0364(10) 0.0351(10) 0.0148(7) -0.0067(7) 0.0012(7)
C3' 0.0149(8) 0.0173(7) 0.0165(7) -0.0002(5) -0.0022(6) -0.0009(6)
C4' 0.0193(8) 0.0150(7) 0.0138(6) 0.0000(5) 0.0023(6) -0.0017(6)
O4' 0.0168(6) 0.0240(6) 0.0191(5) 0.0056(4) 0.0019(4) -0.0036(5)
C41' 0.0168(8) 0.0329(9) 0.0214(7) 0.0039(7) 0.0023(6) -0.0047(7)
C5' 0.0204(8) 0.0157(7) 0.0119(6) 0.0003(5) -0.0021(6) 0.0006(6)
O5' 0.0261(6) 0.0156(5) 0.0157(5) 0.0044(4) -0.0053(4) -0.0021(4)
C51' 0.0297(10) 0.0171(7) 0.0288(8) 0.0027(6) -0.0063(7) -0.0033(7)
C52' 0.0393(11) 0.0218(8) 0.0321(9) 0.0042(7) -0.0072(8) 0.0039(8)
C53' 0.0446(13) 0.0332(10) 0.0384(11) 0.0011(8) -0.0175(9) 0.0107(9)
C6' 0.0154(8) 0.0155(7) 0.0148(7) -0.0004(5) -0.0020(6) 0.0009(6)

loop_
_atom_type_symbol
_atom_type_description
_atom_type_scat_dispersion_real
_atom_type_scat_dispersion_imag
_atom_type_scat_source
C C 0.0033 0.0016 'International Tables Vol C Tables 4.2.6.8 and 6.1.1.4'
H H 0.0000 0.0000 'International Tables Vol C Tables 4.2.6.8 and 6.1.1.4'
N N 0.0061 0.0033 'International Tables Vol C Tables 4.2.6.8 and 6.1.1.4'
O O 0.0106 0.0060 'International Tables Vol C Tables 4.2.6.8 and 6.1.1.4'

loop_
_geom_angle_atom_site_label_1
_geom_angle_atom_site_label_2
_geom_angle_atom_site_label_3
_geom_angle
_geom_angle_site_symmetry_1
_geom_angle_site_symmetry_3
_geom_angle_publ_flag
O1 C1 C2 120.35(14) . . ?
O1 C1 H1 119.8 . . ?
C2 C1 H1 119.8 . . ?
N3 C2 C1' 108.71(11) . . ?
N3 C2 C21 111.00(12) . . ?
C1' C2 C21 112.64(12) . . ?
N3 C2 C1 108.44(12) . . ?
C1' C2 C1 108.42(12) . . ?
C21 C2 C1 107.52(12) . . ?
C2 C21 H21A 109.5 . . ?
C2 C21 H21B 109.5 . . ?
H21A C21 H21B 109.5 . . ?
C2 C21 H21C 109.5 . . ?
H21A C21 H21C 109.5 . . ?
H21B C21 H21C 109.5 . . ?
C31 N3 N4 118.76(12) . . ?
C31 N3 C2 120.20(12) . . ?
N4 N3 C2 118.67(11) . . ?
O31 C31 O32 125.23(14) . . ?
O31 C31 N3 123.06(14) . . ?
O32 C31 N3 111.70(12) . . ?
C31 O32 C32 115.80(11) . . ?
O32 C32 C33 106.11(12) . . ?
O32 C32 H32A 110.5 . . ?
C33 C32 H32A 110.5 . . ?
O32 C32 H32B 110.5 . . ?
C33 C32 H32B 110.5 . . ?
H32A C32 H32B 108.7 . . ?
C32 C33 H33A 109.5 . . ?
C32 C33 H33B 109.5 . . ?
H33A C33 H33B 109.5 . . ?
C32 C33 H33C 109.5 . . ?
H33A C33 H33C 109.5 . . ?
H33B C33 H33C 109.5 . . ?
C41 N4 N3 119.90(12) . . ?
C41 N4 H4 121.8(12) . . ?
N3 N4 H4 117.3(12) . . ?
O41 C41 O42 125.62(14) . . ?
O41 C41 N4 125.88(14) . . ?
O42 C41 N4 108.50(12) . . ?
C41 O42 C42 115.48(12) . . ?
O42 C42 C43 109.92(15) . . ?
O42 C42 H42A 109.7 . . ?
C43 C42 H42A 109.7 . . ?
O42 C42 H42B 109.7 . . ?
C43 C42 H42B 109.7 . . ?
H42A C42 H42B 108.2 . . ?
C42 C43 H43A 109.5 . . ?
C42 C43 H43B 109.5 . . ?
H43A C43 H43B 109.5 . . ?
C42 C43 H43C 109.5 . . ?
H43A C43 H43C 109.5 . . ?
H43B C43 H43C 109.5 . . ?
C2' C1' C6' 117.26(13) . . ?
C2' C1' C2 120.97(13) . . ?
C6' C1' C2 121.77(13) . . ?
O2' C2' C3' 122.55(13) . . ?
O2' C2' C1' 115.50(13) . . ?
C3' C2' C1' 121.95(13) . . ?
C2' O2' C21' 118.17(12) . . ?
O2' C21' H21D 109.5 . . ?
O2' C21' H21E 109.5 . . ?
H21D C21' H21E 109.5 . . ?
O2' C21' H21F 109.5 . . ?
H21D C21' H21F 109.5 . . ?
H21E C21' H21F 109.5 . . ?
C2' C3' C4' 119.22(14) . . ?
C2' C3' H3' 120.4 . . ?
C4' C3' H3' 120.4 . . ?
O4' C4' C5' 116.66(13) . . ?
O4' C4' C3' 123.78(14) . . ?
C5' C4' C3' 119.56(14) . . ?
C4' O4' C41' 117.44(12) . . ?
O4' C41' H41A 109.5 . . ?
O4' C41' H41B 109.5 . . ?
H41A C41' H41B 109.5 . . ?
O4' C41' H41C 109.5 . . ?
H41A C41' H41C 109.5 . . ?
H41B C41' H41C 109.5 . . ?
C6' C5' O5' 118.13(14) . . ?
C6' C5' C4' 120.08(13) . . ?
O5' C5' C4' 121.59(13) . . ?
C5' O5' C51' 114.87(12) . . ?
O5' C51' C52' 109.31(14) . . ?
O5' C51' H51A 109.8 . . ?
C52' C51' H51A 109.8 . . ?
O5' C51' H51B 109.8 . . ?
C52' C51' H51B 109.8 . . ?
H51A C51' H51B 108.3 . . ?
C53' C52' C51' 125.79(17) . . ?
C53' C52' H52' 117.1 . . ?
C51' C52' H52' 117.1 . . ?
C52' C53' H53A 120.0 . . ?
C52' C53' H53B 120.0 . . ?
H53A C53' H53B 120.0 . . ?
C5' C6' C1' 121.73(14) . . ?
C5' C6' H6' 119.1 . . ?
C1' C6' H6' 119.1 . . ?

loop_
_geom_bond_atom_site_label_1
_geom_bond_atom_site_label_2
_geom_bond_distance
_geom_bond_site_symmetry_2
_geom_bond_publ_flag
O1 C1 1.202(2) . ?
C1 C2 1.534(2) . ?
C1 H1 0.9500 . ?
C2 N3 1.4954(17) . ?
C2 C1' 1.528(2) . ?
C2 C21 1.532(2) . ?
C21 H21A 0.9800 . ?
C21 H21B 0.9800 . ?
C21 H21C 0.9800 . ?
N3 C31 1.3676(19) . ?
N3 N4 1.3825(17) . ?
C31 O31 1.2145(18) . ?
C31 O32 1.3326(18) . ?
O32 C32 1.4537(18) . ?
C32 C33 1.502(2) . ?
C32 H32A 0.9900 . ?
C32 H32B 0.9900 . ?
C33 H33A 0.9800 . ?
C33 H33B 0.9800 . ?
C33 H33C 0.9800 . ?
N4 C41 1.357(2) . ?
N4 H4 0.873(14) . ?
C41 O41 1.2093(19) . ?
C41 O42 1.3415(18) . ?
O42 C42 1.4544(19) . ?
C42 C43 1.496(3) . ?
C42 H42A 0.9900 . ?
C42 H42B 0.9900 . ?
C43 H43A 0.9800 . ?
C43 H43B 0.9800 . ?
C43 H43C 0.9800 . ?
C1' C2' 1.394(2) . ?
C1' C6' 1.397(2) . ?
C2' O2' 1.3710(17) . ?
C2' C3' 1.388(2) . ?
O2' C21' 1.425(2) . ?
C21' H21D 0.9800 . ?
C21' H21E 0.9800 . ?
C21' H21F 0.9800 . ?
C3' C4' 1.396(2) . ?
C3' H3' 0.9500 . ?
C4' O4' 1.3642(18) . ?
C4' C5' 1.390(2) . ?
O4' C41' 1.423(2) . ?
C41' H41A 0.9800 . ?
C41' H41B 0.9800 . ?
C41' H41C 0.9800 . ?
C5' C6' 1.376(2) . ?
C5' O5' 1.3813(17) . ?
O5' C51' 1.4355(19) . ?
C51' C52' 1.481(2) . ?
C51' H51A 0.9900 . ?
C51' H51B 0.9900 . ?
C52' C53' 1.305(3) . ?
C52' H52' 0.9500 . ?
C53' H53A 0.9500 . ?
C53' H53B 0.9500 . ?
C6' H6' 0.9500 . ?

loop_
_geom_hbond_atom_site_label_D
_geom_hbond_atom_site_label_H
_geom_hbond_atom_site_label_A
_geom_hbond_distance_DH
_geom_hbond_distance_HA
_geom_hbond_distance_DA
_geom_hbond_angle_DHA
_geom_hbond_site_symmetry_A
N4 H4 O31 0.873(14) 2.231(15) 3.0532(17) 157.0(16) 3_656
C3' H3' O41 0.95 2.57 3.476(2) 158.8 1_655
C33 H33C O1 0.98 2.46 3.433(2) 172.9 3_656
C43 H43C O1 0.98 2.53 3.333(2) 139.5 1_565
C53' H53B O1 0.95 2.50 3.268(2) 137.9 4_456

loop_
_geom_torsion_atom_site_label_1
_geom_torsion_atom_site_label_2
_geom_torsion_atom_site_label_3
_geom_torsion_atom_site_label_4
_geom_torsion
_geom_torsion_site_symmetry_1
_geom_torsion_site_symmetry_2
_geom_torsion_site_symmetry_3
_geom_torsion_site_symmetry_4
_geom_torsion_publ_flag
O1 C1 C2 N3 167.16(14) . . . . ?
O1 C1 C2 C1' -74.97(18) . . . . ?
O1 C1 C2 C21 47.07(19) . . . . ?
C1' C2 N3 C31 -171.81(13) . . . . ?
C21 C2 N3 C31 63.77(16) . . . . ?
C1 C2 N3 C31 -54.13(17) . . . . ?
C1' C2 N3 N4 25.91(17) . . . . ?
C21 C2 N3 N4 -98.51(15) . . . . ?
C1 C2 N3 N4 143.59(13) . . . . ?
N4 N3 C31 O31 174.74(13) . . . . ?
C2 N3 C31 O31 12.5(2) . . . . ?
N4 N3 C31 O32 -5.97(19) . . . . ?
C2 N3 C31 O32 -168.24(12) . . . . ?
O31 C31 O32 C32 3.8(2) . . . . ?
N3 C31 O32 C32 -175.47(12) . . . . ?
C31 O32 C32 C33 -164.67(13) . . . . ?
C31 N3 N4 C41 -75.41(17) . . . . ?
C2 N3 N4 C41 87.14(16) . . . . ?
N3 N4 C41 O41 -5.0(2) . . . . ?
N3 N4 C41 O42 175.32(12) . . . . ?
O41 C41 O42 C42 -11.0(2) . . . . ?
N4 C41 O42 C42 168.69(13) . . . . ?
C41 O42 C42 C43 -86.85(17) . . . . ?
N3 C2 C1' C2' 77.42(16) . . . . ?
C21 C2 C1' C2' -159.14(13) . . . . ?
C1 C2 C1' C2' -40.28(18) . . . . ?
N3 C2 C1' C6' -103.96(15) . . . . ?
C21 C2 C1' C6' 19.48(19) . . . . ?
C1 C2 C1' C6' 138.34(14) . . . . ?
C6' C1' C2' O2' 175.75(13) . . . . ?
C2 C1' C2' O2' -5.6(2) . . . . ?
C6' C1' C2' C3' -3.7(2) . . . . ?
C2 C1' C2' C3' 174.94(13) . . . . ?
C3' C2' O2' C21' -17.3(2) . . . . ?
C1' C2' O2' C21' 163.23(14) . . . . ?
O2' C2' C3' C4' -178.34(13) . . . . ?
C1' C2' C3' C4' 1.1(2) . . . . ?
C2' C3' C4' O4' -177.36(13) . . . . ?
C2' C3' C4' C5' 3.1(2) . . . . ?
C5' C4' O4' C41' -173.06(14) . . . . ?
C3' C4' O4' C41' 7.4(2) . . . . ?
O4' C4' C5' C6' 175.83(13) . . . . ?
C3' C4' C5' C6' -4.6(2) . . . . ?
O4' C4' C5' O5' 1.1(2) . . . . ?
C3' C4' C5' O5' -179.37(13) . . . . ?
C6' C5' O5' C51' 119.19(15) . . . . ?
C4' C5' O5' C51' -65.96(19) . . . . ?
C5' O5' C51' C52' -151.37(14) . . . . ?
O5' C51' C52' C53' 3.5(3) . . . . ?
O5' C5' C6' C1' 176.84(13) . . . . ?
C4' C5' C6' C1' 1.9(2) . . . . ?
C2' C1' C6' C5' 2.2(2) . . . . ?
C2 C1' C6' C5' -176.45(13) . . . . ?

loop_
_cod_related_entry_id
_cod_related_entry_database
_cod_related_entry_code
1 ChemSpider 30653409
